data_2102836
loop_
_publ_author_name
'Bendeif, El-Eulmi'
'Dahaoui, Slimane'
'Benali-Cherif, Nourredine'
'Lecomte, Claude'

_publ_section_title
;
 Tautomerism and hydrogen bonding in guaninium phosphite and guaninium
 phosphate salts
;
_journal_issue 3
_journal_name_full 'Acta Crystallographica Section B'
_journal_page_first 448
_journal_page_last 458
_journal_paper_doi 10.1107/S0108768107005332
_journal_volume 63
_journal_year 2007
_chemical_formula_iupac 'C5 H6 N5 O 1+, H2 O3 P 1-, 2(H2 O) '
_chemical_formula_moiety 'C5 H6 N5 O 1+, H2 O3 P 1-, 2(H2 O)'
_chemical_formula_structural 'C5 H12 N5 O6 P1'
_chemical_formula_sum 'C5 H12 N5 O6 P'
_chemical_formula_weight 269.17
_chemical_name_common 'Guaninium phosphite bihydrate'
_space_group_IT_number 14
_symmetry_cell_setting monoclinic
_symmetry_space_group_name_Hall '-P 2ybc'
_symmetry_space_group_name_H-M 'P 1 21/c 1'
_cell_angle_alpha 90.00
_cell_angle_beta 99.773(7)
_cell_angle_gamma 90.00
_cell_formula_units_Z 4
_cell_length_a 4.6812(4)
_cell_length_b 24.0561(15)
_cell_length_c 9.5186(7)
_cell_measurement_temperature 100(2)
_cell_measurement_theta_max 29.99
_cell_measurement_theta_min 3.34
_cell_volume 1056.35(14)
_computing_cell_refinement 'CrysAlis RED (Oxford Diffraction, 2004)'
_computing_data_collection 'CrysAlis CCD (Oxford Diffraction, 2004)'
_computing_data_reduction 'CrysAlis RED (Oxford Diffraction, 2004)'
_computing_molecular_graphics 'ORTEPIII (Farrugia, 1997)'
_computing_publication_material 'WinGX publication routines (Farrugia, 1999)'
_computing_structure_refinement 'SHELXL-97 (Sheldrick, 1997)'
_computing_structure_solution 'SHELXS-97 (Sheldrick, 1997)'
_diffrn_ambient_temperature 100(2)
_diffrn_measured_fraction_theta_full 0.703
_diffrn_measured_fraction_theta_max 0.998
_diffrn_measurement_device Xcalibur-Saphire2
_diffrn_measurement_method \f
_diffrn_radiation_monochromator graphite
_diffrn_radiation_source 'fine-focus sealed tube'
_diffrn_radiation_type MoK\a
_diffrn_radiation_wavelength 0.71073
_diffrn_reflns_av_R_equivalents 0.0402
_diffrn_reflns_av_sigmaI/netI 0.0165
_diffrn_reflns_limit_h_max 6
_diffrn_reflns_limit_h_min -5
_diffrn_reflns_limit_k_max 33
_diffrn_reflns_limit_k_min -33
_diffrn_reflns_limit_l_max 13
_diffrn_reflns_limit_l_min -13
_diffrn_reflns_number 31247
_diffrn_reflns_theta_max 29.99
_diffrn_reflns_theta_min 3.34
_exptl_absorpt_coefficient_mu 0.291
_exptl_absorpt_correction_T_max 0.9715
_exptl_absorpt_correction_T_min 0.8448
_exptl_absorpt_correction_type integration
_exptl_absorpt_process_details 'Absorb, (DeTitta, 1985)'
_exptl_crystal_colour White
_exptl_crystal_density_diffrn 1.692
_exptl_crystal_density_method 'not measured'
_exptl_crystal_description needle
_exptl_crystal_F_000 560
_exptl_crystal_size_max 0.60
_exptl_crystal_size_mid 0.15
_exptl_crystal_size_min 0.10
_refine_diff_density_max 0.541
_refine_diff_density_min -0.275
_refine_ls_extinction_method none
_refine_ls_goodness_of_fit_ref 1.166
_refine_ls_hydrogen_treatment mixed
_refine_ls_matrix_type full
_refine_ls_number_parameters 202
_refine_ls_number_reflns 3086
_refine_ls_number_restraints 0
_refine_ls_restrained_S_all 1.166
_refine_ls_R_factor_all 0.0428
_refine_ls_R_factor_gt 0.0399
_refine_ls_shift/su_max 0.000
_refine_ls_shift/su_mean 0.000
_refine_ls_structure_factor_coef Fsqd
_refine_ls_weighting_details 'calc w=1/[\s^2^(Fo^2^)+(0.0432P)^2^+0.8027P] where P=(Fo^2^+2Fc^2^)/3'
_refine_ls_weighting_scheme calc
_refine_ls_wR_factor_gt 0.0957
_refine_ls_wR_factor_ref 0.0975
_reflns_number_gt 2911
_reflns_number_total 3086
_reflns_threshold_expression >2sigma(I)
_cod_data_source_file lb5008.cif
_cod_data_source_block GPO3b
_cod_original_formula_sum 'C5 H12 N5 O6 P1'
_cod_database_code 2102836

loop_
_symmetry_equiv_pos_as_xyz
'x, y, z'
'-x, y+1/2, -z+1/2'
'-x, -y, -z'
'x, -y-1/2, z-1/2'

loop_
_atom_site_type_symbol
_atom_site_label
_atom_site_fract_x
_atom_site_fract_y
_atom_site_fract_z
_atom_site_U_iso_or_equiv
_atom_site_adp_type
_atom_site_calc_flag
_atom_site_occupancy
O O1W -0.4597(3) -0.11400(5) 0.04084(13) 0.0172(2) Uani d 1
O O2W -0.0514(3) 0.15155(5) 0.70458(15) 0.0247(3) Uani d 1
H H8 0.015(4) -0.1830(8) 0.816(2) 0.009(4) Uiso d 1
H H9 0.297(5) -0.1430(10) 0.653(2) 0.023(5) Uiso d 1
H H 0.092(4) 0.2250(8) 0.478(2) 0.013(5) Uiso d 1
H H21 0.447(5) 0.0545(10) 0.520(2) 0.022(5) Uiso d 1
H H22 0.285(5) 0.0988(10) 0.597(2) 0.022(5) Uiso d 1
H H1 -0.007(5) 0.0717(11) 0.742(3) 0.028(6) Uiso d 1
H H7 -0.233(6) -0.1084(11) 0.913(3) 0.034(6) Uiso d 1
H H11 -0.541(6) -0.0885(12) 0.068(3) 0.039(7) Uiso d 1
H H12 -0.494(6) -0.1424(12) 0.080(3) 0.036(7) Uiso d 1
H H23 0.044(6) 0.1772(13) 0.748(3) 0.044(8) Uiso d 1
H H24 -0.178(6) 0.1638(11) 0.642(3) 0.036(7) Uiso d 1
H H5 0.446(7) 0.2530(14) 0.689(3) 0.052(9) Uiso d 1
P P1 0.35874(8) 0.234910(10) 0.47407(4) 0.01010(10) Uani d 1
O O3 0.5117(2) 0.17989(4) 0.47468(11) 0.0144(2) Uani d 1
O O5 0.4664(3) 0.26881(5) 0.61424(12) 0.0171(2) Uani d 1
O O4 0.3767(3) 0.27326(5) 0.34979(11) 0.0160(2) Uani d 1
N N1 0.0298(3) 0.03777(5) 0.73717(13) 0.0109(2) Uani d 1
O O6 -0.2770(2) 0.01821(4) 0.89542(11) 0.0131(2) Uani d 1
N N3 0.2906(3) -0.02995(5) 0.62583(12) 0.0104(2) Uani d 1
C C4 0.1618(3) -0.06640(6) 0.70325(14) 0.0098(2) Uani d 1
N N9 0.1937(3) -0.12349(5) 0.70317(13) 0.0112(2) Uani d 1
C C5 -0.0268(3) -0.05458(6) 0.79630(14) 0.0101(2) Uani d 1
C C6 -0.1076(3) 0.00147(6) 0.81858(14) 0.0102(2) Uani d 1
N N7 -0.1074(3) -0.10451(5) 0.85059(13) 0.0114(2) Uani d 1
C C2 0.2201(3) 0.02272(6) 0.64848(14) 0.0103(2) Uani d 1
C C8 0.0293(3) -0.14476(6) 0.79372(15) 0.0122(3) Uani d 1
N N2 0.3372(3) 0.06406(5) 0.58277(14) 0.0131(2) Uani d 1

loop_
_atom_site_aniso_label
_atom_site_aniso_U_11
_atom_site_aniso_U_22
_atom_site_aniso_U_33
_atom_site_aniso_U_12
_atom_site_aniso_U_13
_atom_site_aniso_U_23
O1W 0.0234(6) 0.0104(5) 0.0206(5) 0.0024(4) 0.0118(4) 0.0021(4)
O2W 0.0275(6) 0.0099(5) 0.0311(7) 0.0020(4) -0.0111(5) 0.0000(5)
P1 0.0133(2) 0.0085(2) 0.0090(2) 0.00080(10) 0.00310(10) -0.00040(10)
O3 0.0204(5) 0.0096(4) 0.0137(5) 0.0042(4) 0.0043(4) -0.0001(4)
O5 0.0318(6) 0.0109(5) 0.0094(5) -0.0046(4) 0.0056(4) -0.0017(4)
O4 0.0261(6) 0.0122(5) 0.0102(5) 0.0033(4) 0.0047(4) 0.0017(4)
N1 0.0126(5) 0.0080(5) 0.0124(5) 0.0015(4) 0.0029(4) -0.0003(4)
O6 0.0140(5) 0.0136(5) 0.0123(4) 0.0030(4) 0.0040(4) -0.0010(4)
N3 0.0115(5) 0.0089(5) 0.0109(5) 0.0004(4) 0.0026(4) -0.0005(4)
C4 0.0099(5) 0.0092(6) 0.0102(5) 0.0005(4) 0.0010(4) -0.0017(4)
N9 0.0126(5) 0.0090(5) 0.0125(5) 0.0005(4) 0.0037(4) -0.0014(4)
C5 0.0113(6) 0.0089(6) 0.0107(5) 0.0002(4) 0.0031(5) -0.0001(4)
C6 0.0105(6) 0.0101(6) 0.0094(5) 0.0005(4) -0.0002(4) -0.0008(4)
N7 0.0120(5) 0.0108(5) 0.0119(5) -0.0003(4) 0.0033(4) 0.0006(4)
C2 0.0105(6) 0.0099(6) 0.0098(5) 0.0000(4) -0.0003(4) -0.0005(4)
C8 0.0129(6) 0.0098(6) 0.0136(6) 0.0000(5) 0.0021(5) 0.0002(5)
N2 0.0153(5) 0.0094(5) 0.0154(5) 0.0003(4) 0.0054(4) 0.0003(4)

loop_
_atom_type_symbol
_atom_type_description
_atom_type_scat_dispersion_real
_atom_type_scat_dispersion_imag
_atom_type_scat_source
C C 0.0033 0.0016 'International Tables Vol C Tables 4.2.6.8 and 6.1.1.4'
H H 0 0 'International Tables Vol C Tables 4.2.6.8 and 6.1.1.4'
N N 0.0061 0.0033 'International Tables Vol C Tables 4.2.6.8 and 6.1.1.4'
O O 0.0106 0.006 'International Tables Vol C Tables 4.2.6.8 and 6.1.1.4'
P P 0.1023 0.0942 'International Tables Vol C Tables 4.2.6.8 and 6.1.1.4'

loop_
_geom_angle_atom_site_label_1
_geom_angle_atom_site_label_2
_geom_angle_atom_site_label_3
_geom_angle
H11 O1W H12 111(3)
H23 O2W H24 111(3)
O3 P1 O4 116.72(6)
O3 P1 O5 111.68(6)
O4 P1 O5 107.14(6)
O3 P1 H 107.6(9)
O4 P1 H 108.7(9)
O5 P1 H 104.2(9)
P1 O5 H5 115(2)
C2 N1 C6 125.72(12)
C2 N1 H1 116.7(17)
C6 N1 H1 117.6(17)
C2 N3 C4 112.44(12)
N3 C4 N9 125.89(12)
N3 C4 C5 127.49(13)
N9 C4 C5 106.62(12)
C8 N9 C4 107.63(12)
C8 N9 H9 125.1(15)
C4 N9 H9 127.3(15)
C4 C5 N7 107.75(12)
C4 C5 C6 120.30(12)
N7 C5 C6 131.94(12)
O6 C6 N1 121.88(13)
O6 C6 C5 127.62(13)
N1 C6 C5 110.49(12)
C8 N7 C5 107.45(12)
C8 N7 H7 127.0(17)
C5 N7 H7 125.5(17)
N3 C2 N2 119.74(13)
N3 C2 N1 123.52(12)
N2 C2 N1 116.74(12)
N7 C8 N9 110.55(12)
N7 C8 H8 124.0(12)
N9 C8 H8 125.5(12)
C2 N2 H21 116.9(15)
C2 N2 H22 118.7(15)
H21 N2 H22 124(2)

loop_
_geom_bond_atom_site_label_1
_geom_bond_atom_site_label_2
_geom_bond_distance
O1W H11 0.79(3)
O1W H12 0.81(3)
O2W H23 0.83(3)
O2W H24 0.82(3)
P1 O3 1.5043(11)
P1 O4 1.5137(11)
P1 O5 1.5719(11)
P1 H 1.28(2)
O5 H5 0.82(3)
N1 C2 1.3756(18)
N1 C6 1.3950(18)
N1 H1 0.84(3)
O6 C6 1.2338(17)
N3 C2 1.3360(17)
N3 C4 1.3516(17)
C4 N9 1.3816(17)
C4 C5 1.3820(18)
N9 C8 1.3500(18)
N9 H9 0.87(2)
C5 N7 1.3851(17)
C5 C6 1.4259(18)
N7 C8 1.3259(18)
N7 H7 0.91(3)
C2 N2 1.3407(18)
C8 H8 0.95(2)
N2 H21 0.88(2)
N2 H22 0.89(2)

loop_
_geom_hbond_atom_site_label_D
_geom_hbond_atom_site_label_H
_geom_hbond_atom_site_label_A
_geom_hbond_site_symmetry_A
_geom_hbond_distance_DH
_geom_hbond_distance_HA
_geom_hbond_distance_DA
_geom_hbond_angle_DHA
O(5) H(5) O(4) 4_566 0.83(3) 1.74(3) 2.559(2) 173(4)
N(7) H(7) O(1W) 1_556 0.91(3) 1.75(3) 2.658(2) 177(3)
N(9) H(9) O(3) 3_656 0.87(2) 1.85(2) 2.721(2) 172(2)
O(1W) H(11) O(6) 3_456 0.79(2) 1.95(2) 2.730(2) 169(2)
N(1) H(1) O(2W) 1_555 0.84(3) 1.96(3) 2.773(2) 164(3)
O(2W) H(24) O(3) 1_455 0.82(3) 2.00(3) 2.814(2) 170(3)
O(2W) H(23) O(4) 4_566 0.83(3) 2.07(3) 2.874(2) 164(3)
O(1W) H(12) O(4) 2_545 0.81(3) 2.18(3) 2.907(2) 151(3)
N(2) H(21) N(3) 3_656 0.88(2) 2.09(2) 2.971(2) 178(2)
N(2) H(22) O(3) 1_555 0.89(2) 2.59(2) 3.126(2) 120(2)
N(2) H(22) O(2W) 1_555 0.89(2) 2.38(2) 3.130(2) 142(2)

loop_
_geom_torsion_atom_site_label_1
_geom_torsion_atom_site_label_2
_geom_torsion_atom_site_label_3
_geom_torsion_atom_site_label_4
_geom_torsion
C2 N3 C4 N9 -179.66(13)
C2 N3 C4 C5 0.8(2)
N3 C4 N9 C8 -179.74(13)
C5 C4 N9 C8 -0.11(15)
N3 C4 C5 N7 179.32(13)
N9 C4 C5 N7 -0.30(15)
N3 C4 C5 C6 0.5(2)
N9 C4 C5 C6 -179.13(12)
C2 N1 C6 O6 -179.72(13)
C2 N1 C6 C5 -0.75(19)
C4 C5 C6 O6 178.39(14)
N7 C5 C6 O6 -0.1(2)
C4 C5 C6 N1 -0.50(18)
N7 C5 C6 N1 -179.01(14)
C4 C5 N7 C8 0.61(15)
C6 C5 N7 C8 179.25(14)
C4 N3 C2 N2 177.98(12)
C4 N3 C2 N1 -2.05(19)
C6 N1 C2 N3 2.2(2)
C6 N1 C2 N2 -177.81(13)
C5 N7 C8 N9 -0.69(16)
C4 N9 C8 N7 0.51(16)

loop_
_cod_related_entry_id
_cod_related_entry_database
_cod_related_entry_code
1 ChemSpider 21131512
